data_7135708
loop_
_publ_author_name
'Feng, Xiaoqi'
'Chen, Xin'
'Li, Xinyan'
'Huang, Kunlin'
'Liu, Xi'

_publ_section_title
;
 Excitation-wavelength-dependent emission of a luminescent host--guest
 Zn(ii) metal--organic framework for high-performance white LEDs
;
_journal_issue 23
_journal_name_full 'Chemical Communications'
_journal_page_first 6410
_journal_page_last 6413
_journal_paper_doi 10.1039/D6CC00516K
_journal_volume 62
_journal_year 2026
_chemical_formula_sum 'C64 H40 N4 O9 Zn'
_chemical_formula_weight 1074.39
_space_group_IT_number 13
_space_group_name_Hall '-P 2yc'
_space_group_name_H-M_alt 'P 1 2/c 1'
_symmetry_cell_setting monoclinic
_symmetry_space_group_name_H-M 'P 1 2/c 1'
_atom_sites_solution_hydrogens geom
_atom_sites_solution_primary direct
_atom_sites_solution_secondary difmap
_audit_creation_method SHELXL-97
_audit_update_record
;
2025-12-28 deposited with the CCDC.	2026-02-27 downloaded from the CCDC.
;
_cell_angle_alpha 90.00
_cell_angle_beta 99.655(2)
_cell_angle_gamma 90.00
_cell_formula_units_Z 2
_cell_length_a 15.1823(7)
_cell_length_b 6.5451(3)
_cell_length_c 25.8783(13)
_cell_measurement_reflns_used 9903
_cell_measurement_temperature 296(2)
_cell_measurement_theta_max 27.48
_cell_measurement_theta_min 2.92
_cell_volume 2535.1(2)
_computing_cell_refinement 'Bruker SAINT'
_computing_data_collection 'Bruker APEX2'
_computing_data_reduction 'Bruker SAINT'
_computing_molecular_graphics 'Bruker SHELXTL'
_computing_publication_material 'Bruker SHELXTL'
_computing_structure_refinement 'SHELXL-97 (Sheldrick, 1997)'
_computing_structure_solution 'SHELXS-97 (Sheldrick, 1990)'
_diffrn_ambient_temperature 296(2)
_diffrn_measured_fraction_theta_full 1.000
_diffrn_measured_fraction_theta_max 1.000
_diffrn_measurement_device_type 'Bruker APEX-II CCD'
_diffrn_measurement_method '\f and \w scans'
_diffrn_radiation_monochromator graphite
_diffrn_radiation_source 'fine-focus sealed tube'
_diffrn_radiation_type MoK\a
_diffrn_radiation_wavelength 0.71073
_diffrn_reflns_av_R_equivalents 0.0484
_diffrn_reflns_av_sigmaI/netI 0.0260
_diffrn_reflns_limit_h_max 18
_diffrn_reflns_limit_h_min -18
_diffrn_reflns_limit_k_max 7
_diffrn_reflns_limit_k_min -7
_diffrn_reflns_limit_l_max 30
_diffrn_reflns_limit_l_min -30
_diffrn_reflns_number 42083
_diffrn_reflns_theta_full 25.00
_diffrn_reflns_theta_max 25.00
_diffrn_reflns_theta_min 1.92
_exptl_absorpt_coefficient_mu 0.552
_exptl_crystal_colour Yellow
_exptl_crystal_density_diffrn 1.408
_exptl_crystal_density_method 'not measured'
_exptl_crystal_description Block
_exptl_crystal_F_000 1108
_exptl_crystal_size_max 0.22
_exptl_crystal_size_mid 0.21
_exptl_crystal_size_min 0.17
_refine_diff_density_max 0.277
_refine_diff_density_min -0.516
_refine_diff_density_rms 0.100
_refine_ls_extinction_method none
_refine_ls_goodness_of_fit_ref 1.004
_refine_ls_hydrogen_treatment mixed
_refine_ls_matrix_type full
_refine_ls_number_parameters 354
_refine_ls_number_reflns 4469
_refine_ls_number_restraints 0
_refine_ls_restrained_S_all 1.004
_refine_ls_R_factor_all 0.0327
_refine_ls_R_factor_gt 0.0281
_refine_ls_shift/su_max 0.001
_refine_ls_shift/su_mean 0.000
_refine_ls_structure_factor_coef Fsqd
_refine_ls_weighting_details 'calc w=1/[\s^2^(Fo^2^)+(0.0644P)^2^+1.4501P] where P=(Fo^2^+2Fc^2^)/3'
_refine_ls_weighting_scheme calc
_refine_ls_wR_factor_gt 0.0823
_refine_ls_wR_factor_ref 0.1025
_reflns_number_gt 4194
_reflns_number_total 4469
_reflns_threshold_expression >2sigma(I)
_cod_data_source_file d6cc00516k2.cif
_cod_data_source_block CNU-404
_cod_depositor_comments
;
The following automatic conversions were performed:

data item '_symmetry_cell_setting' value 'Monoclinic' was changed to
'monoclinic' in accordance with the
/home/data/users/saulius/crontab/automatic-downloads/current/RSC/lib/dictionaries/cif_core.dic
dictionary named 'cif_core.dic' version 2.4.2 last updated on
2011-04-26.

Automatic conversion script
Id: cif_fix_values 8170 2020-07-09 18:12:32Z antanas 
;
_cod_original_sg_symbol_H-M 'P 2/c'
_cod_database_code 7135708

loop_
_symmetry_equiv_pos_as_xyz
'x, y, z'
'-x, y, -z+1/2'
'-x, -y, -z'
'x, -y, z-1/2'

loop_
_atom_site_label
_atom_site_type_symbol
_atom_site_fract_x
_atom_site_fract_y
_atom_site_fract_z
_atom_site_U_iso_or_equiv
_atom_site_adp_type
_atom_site_occupancy
_atom_site_symmetry_multiplicity
_atom_site_calc_flag
_atom_site_refinement_flags
_atom_site_disorder_assembly
_atom_site_disorder_group
Zn1 Zn 0.5000 1.13393(4) 0.7500 0.02620(11) Uani 1 2 d S . .
O3 O 0.71773(11) 1.0401(3) 0.66101(7) 0.0544(4) Uani 1 1 d . . .
O5 O 1.0000 1.6050(3) 0.7500 0.0454(6) Uani 1 2 d S . .
O2 O 0.67388(10) 1.0328(2) 0.77069(6) 0.0442(4) Uani 1 1 d . . .
N2 N 0.85331(15) 0.6206(3) 0.61582(8) 0.0456(5) Uani 1 1 d . . .
N1 N 0.50412(11) 0.9567(3) 0.68636(6) 0.0307(3) Uani 1 1 d . . .
O1 O 0.60074(10) 1.3242(2) 0.75322(7) 0.0454(4) Uani 1 1 d . . .
O4 O 0.85714(12) 0.9305(3) 0.68557(7) 0.0555(5) Uani 1 1 d . . .
H4 H 0.8402 0.8362 0.6655 0.083 Uiso 1 1 calc R . .
C1 C 0.93147(19) 0.6400(3) 0.59972(10) 0.0508(6) Uani 1 1 d . . .
H1 H 0.9641 0.7589 0.6085 0.061 Uiso 1 1 calc R . .
C2 C 0.96716(17) 0.4947(3) 0.57080(10) 0.0463(5) Uani 1 1 d . . .
H2 H 1.0216 0.5179 0.5598 0.056 Uiso 1 1 calc R . .
C3 C 0.92124(14) 0.3130(3) 0.55815(8) 0.0342(4) Uani 1 1 d . . .
C9 C 0.96042(14) 0.1507(3) 0.52841(8) 0.0322(4) Uani 1 1 d . . .
C8 C 0.91891(13) 0.0952(3) 0.47760(8) 0.0316(4) Uani 1 1 d . . .
C10 C 1.04128(13) 0.0564(3) 0.55130(7) 0.0318(4) Uani 1 1 d . . .
C4 C 0.83986(14) 0.2916(3) 0.57520(8) 0.0381(5) Uani 1 1 d . . .
H4A H 0.8066 0.1727 0.5679 0.046 Uiso 1 1 calc R . .
C5 C 0.80844(15) 0.4475(3) 0.60313(9) 0.0421(5) Uani 1 1 d . . .
H5 H 0.7532 0.4311 0.6136 0.050 Uiso 1 1 calc R . .
C11 C 1.08409(15) 0.1010(3) 0.60384(8) 0.0397(5) Uani 1 1 d . . .
H11 H 1.0589 0.1981 0.6232 0.048 Uiso 1 1 calc R . .
C12 C 1.16013(15) 0.0053(4) 0.62584(8) 0.0443(5) Uani 1 1 d . . .
H12 H 1.1866 0.0373 0.6599 0.053 Uiso 1 1 calc R . .
C6 C 0.80072(16) 0.1425(4) 0.40266(9) 0.0453(5) Uani 1 1 d . . .
H6 H 0.7482 0.2067 0.3873 0.054 Uiso 1 1 calc R . .
C7 C 0.83859(14) 0.1925(3) 0.45221(9) 0.0397(5) Uani 1 1 d . . .
H7 H 0.8120 0.2919 0.4701 0.048 Uiso 1 1 calc R . .
C25 C 0.67162(12) 1.2155(3) 0.75867(8) 0.0332(4) Uani 1 1 d . . .
C26 C 0.75627(12) 1.3213(3) 0.75222(8) 0.0320(4) Uani 1 1 d . . .
C31 C 0.77937(14) 1.5044(4) 0.77818(9) 0.0431(5) Uani 1 1 d . . .
H31 H 0.7384 1.5684 0.7958 0.052 Uiso 1 1 calc R . .
C30 C 0.86167(14) 1.5927(3) 0.77831(10) 0.0432(5) Uani 1 1 d . . .
H30 H 0.8765 1.7142 0.7963 0.052 Uiso 1 1 calc R . .
C29 C 0.92177(12) 1.4999(3) 0.75157(8) 0.0336(4) Uani 1 1 d . . .
C28 C 0.89991(13) 1.3204(3) 0.72433(8) 0.0326(4) Uani 1 1 d . . .
H28 H 0.9408 1.2590 0.7062 0.039 Uiso 1 1 calc R . .
C27 C 0.81684(12) 1.2317(3) 0.72403(7) 0.0295(4) Uani 1 1 d . . .
C32 C 0.79021(13) 1.0556(3) 0.68777(8) 0.0346(4) Uani 1 1 d . . .
C13 C 0.54580(14) 0.7775(3) 0.68821(8) 0.0375(5) Uani 1 1 d . . .
H13 H 0.5751 0.7300 0.7204 0.045 Uiso 1 1 calc R . .
C14 C 0.54726(15) 0.6593(3) 0.64429(8) 0.0385(5) Uani 1 1 d . . .
H14 H 0.5762 0.5336 0.6471 0.046 Uiso 1 1 calc R . .
C15 C 0.50528(13) 0.7295(3) 0.59604(7) 0.0331(4) Uani 1 1 d . . .
C16 C 0.46313(18) 0.9173(4) 0.59429(8) 0.0504(6) Uani 1 1 d . . .
H16 H 0.4349 0.9706 0.5625 0.060 Uiso 1 1 calc R . .
C17 C 0.46325(17) 1.0241(4) 0.63981(8) 0.0465(6) Uani 1 1 d . . .
H17 H 0.4336 1.1489 0.6382 0.056 Uiso 1 1 calc R . .
C21 C 0.50363(13) 0.6093(3) 0.54704(7) 0.0324(4) Uani 1 1 d . . .
C22 C 0.43155(13) 0.4777(3) 0.53042(7) 0.0318(4) Uani 1 1 d . . .
C23 C 0.36092(14) 0.4492(3) 0.55994(8) 0.0380(5) Uani 1 1 d . . .
H23 H 0.3626 0.5191 0.5914 0.046 Uiso 1 1 calc R . .
C24 C 0.29187(15) 0.3230(4) 0.54305(10) 0.0450(5) Uani 1 1 d . . .
H24 H 0.2466 0.3067 0.5629 0.054 Uiso 1 1 calc R . .
C18 C 0.71195(16) 0.7847(4) 0.50452(10) 0.0470(5) Uani 1 1 d . . .
H18 H 0.7602 0.8703 0.5159 0.056 Uiso 1 1 calc R . .
C20 C 0.57222(13) 0.6337(3) 0.51754(8) 0.0322(4) Uani 1 1 d . . .
C19 C 0.64696(15) 0.7655(3) 0.53368(8) 0.0403(5) Uani 1 1 d . . .
H19 H 0.6507 0.8388 0.5648 0.048 Uiso 1 1 calc R . .

loop_
_atom_site_aniso_label
_atom_site_aniso_U_11
_atom_site_aniso_U_22
_atom_site_aniso_U_33
_atom_site_aniso_U_23
_atom_site_aniso_U_13
_atom_site_aniso_U_12
Zn1 0.02628(18) 0.03121(18) 0.02175(17) 0.000 0.00592(12) 0.000
O3 0.0417(9) 0.0648(11) 0.0544(10) -0.0215(9) 0.0017(8) -0.0073(8)
O5 0.0218(9) 0.0292(10) 0.0857(17) 0.000 0.0105(10) 0.000
O2 0.0353(8) 0.0459(9) 0.0506(9) 0.0057(7) 0.0043(7) -0.0049(6)
N2 0.0633(13) 0.0331(10) 0.0409(10) -0.0043(8) 0.0104(9) 0.0045(8)
N1 0.0314(8) 0.0369(9) 0.0238(8) -0.0026(7) 0.0045(6) 0.0028(7)
O1 0.0264(7) 0.0428(8) 0.0684(11) -0.0036(8) 0.0119(7) -0.0015(6)
O4 0.0536(10) 0.0414(9) 0.0684(12) -0.0229(8) 0.0014(8) 0.0092(8)
C1 0.0696(17) 0.0290(11) 0.0555(15) -0.0067(10) 0.0152(13) -0.0110(10)
C2 0.0553(14) 0.0339(11) 0.0537(13) -0.0041(10) 0.0207(11) -0.0113(10)
C3 0.0419(11) 0.0302(10) 0.0309(10) -0.0002(8) 0.0077(8) -0.0027(8)
C9 0.0371(10) 0.0287(10) 0.0325(10) 0.0000(8) 0.0105(8) -0.0059(8)
C8 0.0348(10) 0.0294(9) 0.0317(10) 0.0027(8) 0.0084(8) -0.0055(8)
C10 0.0358(10) 0.0303(10) 0.0304(9) 0.0002(8) 0.0085(8) -0.0074(8)
C4 0.0435(11) 0.0330(10) 0.0386(11) -0.0052(9) 0.0095(9) -0.0052(9)
C5 0.0443(12) 0.0429(12) 0.0405(11) -0.0025(10) 0.0116(9) 0.0029(10)
C11 0.0471(12) 0.0406(11) 0.0320(10) -0.0038(9) 0.0083(9) -0.0073(9)
C12 0.0465(12) 0.0519(13) 0.0321(11) 0.0016(9) -0.0002(9) -0.0114(10)
C6 0.0405(12) 0.0511(14) 0.0421(12) 0.0080(10) 0.0010(10) 0.0004(10)
C7 0.0403(11) 0.0390(11) 0.0405(12) 0.0041(9) 0.0088(9) 0.0018(9)
C25 0.0272(10) 0.0428(12) 0.0297(10) -0.0065(8) 0.0053(8) -0.0032(8)
C26 0.0242(9) 0.0367(10) 0.0351(10) -0.0021(8) 0.0051(8) 0.0002(8)
C31 0.0310(10) 0.0461(12) 0.0549(13) -0.0172(10) 0.0147(9) 0.0006(9)
C30 0.0327(11) 0.0378(11) 0.0591(14) -0.0174(10) 0.0082(10) -0.0022(9)
C29 0.0219(9) 0.0316(10) 0.0467(11) 0.0011(8) 0.0042(8) 0.0005(7)
C28 0.0252(9) 0.0336(10) 0.0400(11) -0.0017(8) 0.0087(8) 0.0038(8)
C27 0.0257(9) 0.0303(10) 0.0322(10) -0.0001(8) 0.0038(7) 0.0013(7)
C32 0.0348(11) 0.0350(10) 0.0353(10) -0.0034(9) 0.0100(8) -0.0044(8)
C13 0.0436(11) 0.0418(11) 0.0252(9) 0.0008(8) -0.0001(8) 0.0088(9)
C14 0.0473(12) 0.0345(11) 0.0319(11) -0.0032(8) 0.0007(9) 0.0103(9)
C15 0.0356(10) 0.0366(10) 0.0268(9) -0.0045(8) 0.0043(8) -0.0010(8)
C16 0.0737(17) 0.0489(13) 0.0241(10) -0.0004(9) -0.0046(10) 0.0210(12)
C17 0.0654(15) 0.0419(12) 0.0294(10) -0.0020(9) 0.0002(10) 0.0215(11)
C21 0.0361(10) 0.0353(10) 0.0249(9) -0.0032(8) 0.0018(8) 0.0025(8)
C22 0.0344(10) 0.0333(10) 0.0274(9) -0.0008(8) 0.0041(8) 0.0032(8)
C23 0.0412(11) 0.0402(11) 0.0342(10) -0.0005(9) 0.0106(9) 0.0044(9)
C24 0.0402(12) 0.0456(12) 0.0521(14) 0.0052(10) 0.0159(10) -0.0011(10)
C18 0.0423(12) 0.0453(13) 0.0521(13) 0.0003(11) 0.0040(10) -0.0110(10)
C20 0.0338(10) 0.0337(10) 0.0277(10) -0.0017(8) 0.0013(8) 0.0015(8)
C19 0.0432(12) 0.0393(11) 0.0363(11) -0.0046(9) 0.0010(9) -0.0059(9)

loop_
_atom_type_symbol
_atom_type_description
_atom_type_scat_dispersion_real
_atom_type_scat_dispersion_imag
_atom_type_scat_source
C C 0.0033 0.0016 'International Tables Vol C Tables 4.2.6.8 and 6.1.1.4'
H H 0.0000 0.0000 'International Tables Vol C Tables 4.2.6.8 and 6.1.1.4'
N N 0.0061 0.0033 'International Tables Vol C Tables 4.2.6.8 and 6.1.1.4'
O O 0.0106 0.0060 'International Tables Vol C Tables 4.2.6.8 and 6.1.1.4'
Zn Zn 0.2839 1.4301 'International Tables Vol C Tables 4.2.6.8 and 6.1.1.4'

loop_
_geom_angle_atom_site_label_1
_geom_angle_atom_site_label_2
_geom_angle_atom_site_label_3
_geom_angle
_geom_angle_site_symmetry_1
_geom_angle_site_symmetry_3
_geom_angle_publ_flag
O1 Zn1 O1 101.26(9) . 2_656 ?
O1 Zn1 N1 105.54(7) . . ?
O1 Zn1 N1 117.34(7) 2_656 . ?
O1 Zn1 N1 117.34(7) . 2_656 ?
O1 Zn1 N1 105.54(7) 2_656 2_656 ?
N1 Zn1 N1 110.06(10) . 2_656 ?
C29 O5 C29 120.2(2) . 2_756 ?
C1 N2 C5 116.74(19) . . ?
C13 N1 C17 118.07(17) . . ?
C13 N1 Zn1 123.77(13) . . ?
C17 N1 Zn1 118.17(14) . . ?
C25 O1 Zn1 106.68(13) . . ?
C32 O4 H4 109.5 . . ?
N2 C1 C2 124.0(2) . . ?
N2 C1 H1 118.0 . . ?
C2 C1 H1 118.0 . . ?
C1 C2 C3 119.5(2) . . ?
C1 C2 H2 120.3 . . ?
C3 C2 H2 120.3 . . ?
C4 C3 C2 116.7(2) . . ?
C4 C3 C9 123.05(18) . . ?
C2 C3 C9 120.20(19) . . ?
C8 C9 C10 120.06(18) . . ?
C8 C9 C3 120.70(18) . . ?
C10 C9 C3 119.22(18) . . ?
C9 C8 C7 121.81(19) . . ?
C9 C8 C10 120.22(19) . 3_756 ?
C7 C8 C10 117.92(19) . 3_756 ?
C9 C10 C11 122.15(19) . . ?
C9 C10 C8 119.72(18) . 3_756 ?
C11 C10 C8 118.08(19) . 3_756 ?
C5 C4 C3 119.8(2) . . ?
C5 C4 H4A 120.1 . . ?
C3 C4 H4A 120.1 . . ?
N2 C5 C4 123.3(2) . . ?
N2 C5 H5 118.3 . . ?
C4 C5 H5 118.3 . . ?
C12 C11 C10 121.6(2) . . ?
C12 C11 H11 119.2 . . ?
C10 C11 H11 119.2 . . ?
C11 C12 C6 120.2(2) . 3_756 ?
C11 C12 H12 119.9 . . ?
C6 C12 H12 119.9 3_756 . ?
C7 C6 C12 120.8(2) . 3_756 ?
C7 C6 H6 119.6 . . ?
C12 C6 H6 119.6 3_756 . ?
C6 C7 C8 121.3(2) . . ?
C6 C7 H7 119.3 . . ?
C8 C7 H7 119.3 . . ?
O2 C25 O1 123.67(18) . . ?
O2 C25 C26 119.28(18) . . ?
O1 C25 C26 116.99(18) . . ?
C31 C26 C27 118.68(18) . . ?
C31 C26 C25 119.86(18) . . ?
C27 C26 C25 121.24(18) . . ?
C30 C31 C26 121.25(19) . . ?
C30 C31 H31 119.4 . . ?
C26 C31 H31 119.4 . . ?
C29 C30 C31 119.5(2) . . ?
C29 C30 H30 120.3 . . ?
C31 C30 H30 120.3 . . ?
C30 C29 O5 116.23(18) . . ?
C30 C29 C28 120.62(18) . . ?
O5 C29 C28 122.92(18) . . ?
C29 C28 C27 119.92(18) . . ?
C29 C28 H28 120.0 . . ?
C27 C28 H28 120.0 . . ?
C28 C27 C26 119.99(18) . . ?
C28 C27 C32 118.34(17) . . ?
C26 C27 C32 121.22(17) . . ?
O3 C32 O4 124.2(2) . . ?
O3 C32 C27 123.42(19) . . ?
O4 C32 C27 112.16(17) . . ?
N1 C13 C14 122.61(18) . . ?
N1 C13 H13 118.7 . . ?
C14 C13 H13 118.7 . . ?
C13 C14 C15 119.33(19) . . ?
C13 C14 H14 120.3 . . ?
C15 C14 H14 120.3 . . ?
C14 C15 C16 117.76(18) . . ?
C14 C15 C21 122.22(18) . . ?
C16 C15 C21 120.01(18) . . ?
C17 C16 C15 119.46(19) . . ?
C17 C16 H16 120.3 . . ?
C15 C16 H16 120.3 . . ?
N1 C17 C16 122.8(2) . . ?
N1 C17 H17 118.6 . . ?
C16 C17 H17 118.6 . . ?
C20 C21 C22 121.09(18) . . ?
C20 C21 C15 119.76(18) . . ?
C22 C21 C15 119.12(18) . . ?
C21 C22 C23 122.19(18) . . ?
C21 C22 C20 119.62(18) . 3_666 ?
C23 C22 C20 118.18(18) . 3_666 ?
C24 C23 C22 121.2(2) . . ?
C24 C23 H23 119.4 . . ?
C22 C23 H23 119.4 . . ?
C23 C24 C18 120.3(2) . 3_666 ?
C23 C24 H24 119.8 . . ?
C18 C24 H24 119.8 3_666 . ?
C19 C18 C24 121.1(2) . 3_666 ?
C19 C18 H18 119.5 . . ?
C24 C18 H18 119.5 3_666 . ?
C21 C20 C19 122.40(19) . . ?
C21 C20 C22 119.28(18) . 3_666 ?
C19 C20 C22 118.32(19) . 3_666 ?
C18 C19 C20 120.9(2) . . ?
C18 C19 H19 119.6 . . ?
C20 C19 H19 119.6 . . ?

loop_
_geom_bond_atom_site_label_1
_geom_bond_atom_site_label_2
_geom_bond_distance
_geom_bond_site_symmetry_2
_geom_bond_publ_flag
Zn1 O1 1.9632(15) . ?
Zn1 O1 1.9632(15) 2_656 ?
Zn1 N1 2.0239(16) . ?
Zn1 N1 2.0239(16) 2_656 ?
O3 C32 1.202(3) . ?
O5 C29 1.379(2) . ?
O5 C29 1.379(2) 2_756 ?
O2 C25 1.234(3) . ?
N2 C1 1.328(3) . ?
N2 C5 1.334(3) . ?
N1 C13 1.330(3) . ?
N1 C17 1.334(3) . ?
O1 C25 1.278(3) . ?
O4 C32 1.314(3) . ?
O4 H4 0.8200 . ?
C1 C2 1.376(3) . ?
C1 H1 0.9300 . ?
C2 C3 1.389(3) . ?
C2 H2 0.9300 . ?
C3 C4 1.387(3) . ?
C3 C9 1.493(3) . ?
C9 C8 1.407(3) . ?
C9 C10 1.412(3) . ?
C8 C7 1.433(3) . ?
C8 C10 1.436(3) 3_756 ?
C10 C11 1.435(3) . ?
C10 C8 1.436(3) 3_756 ?
C4 C5 1.381(3) . ?
C4 H4A 0.9300 . ?
C5 H5 0.9300 . ?
C11 C12 1.352(3) . ?
C11 H11 0.9300 . ?
C12 C6 1.407(3) 3_756 ?
C12 H12 0.9300 . ?
C6 C7 1.354(3) . ?
C6 C12 1.407(3) 3_756 ?
C6 H6 0.9300 . ?
C7 H7 0.9300 . ?
C25 C26 1.494(3) . ?
C26 C31 1.390(3) . ?
C26 C27 1.395(3) . ?
C31 C30 1.376(3) . ?
C31 H31 0.9300 . ?
C30 C29 1.375(3) . ?
C30 H30 0.9300 . ?
C29 C28 1.382(3) . ?
C28 C27 1.387(3) . ?
C28 H28 0.9300 . ?
C27 C32 1.498(3) . ?
C13 C14 1.378(3) . ?
C13 H13 0.9300 . ?
C14 C15 1.382(3) . ?
C14 H14 0.9300 . ?
C15 C16 1.383(3) . ?
C15 C21 1.489(3) . ?
C16 C17 1.370(3) . ?
C16 H16 0.9300 . ?
C17 H17 0.9300 . ?
C21 C20 1.400(3) . ?
C21 C22 1.403(3) . ?
C22 C23 1.429(3) . ?
C22 C20 1.432(3) 3_666 ?
C23 C24 1.349(3) . ?
C23 H23 0.9300 . ?
C24 C18 1.411(4) 3_666 ?
C24 H24 0.9300 . ?
C18 C19 1.345(3) . ?
C18 C24 1.411(4) 3_666 ?
C18 H18 0.9300 . ?
C20 C19 1.431(3) . ?
C20 C22 1.432(3) 3_666 ?
C19 H19 0.9300 . ?

loop_
_geom_torsion_atom_site_label_1
_geom_torsion_atom_site_label_2
_geom_torsion_atom_site_label_3
_geom_torsion_atom_site_label_4
_geom_torsion
_geom_torsion_site_symmetry_1
_geom_torsion_site_symmetry_2
_geom_torsion_site_symmetry_3
_geom_torsion_site_symmetry_4
_geom_torsion_publ_flag
O1 Zn1 N1 C13 93.33(18) . . . . ?
O1 Zn1 N1 C13 -154.84(16) 2_656 . . . ?
N1 Zn1 N1 C13 -34.18(15) 2_656 . . . ?
O1 Zn1 N1 C17 -86.16(18) . . . . ?
O1 Zn1 N1 C17 25.67(19) 2_656 . . . ?
N1 Zn1 N1 C17 146.32(19) 2_656 . . . ?
O1 Zn1 O1 C25 176.15(17) 2_656 . . . ?
N1 Zn1 O1 C25 -61.07(15) . . . . ?
N1 Zn1 O1 C25 61.92(15) 2_656 . . . ?
C5 N2 C1 C2 0.7(4) . . . . ?
N2 C1 C2 C3 -1.6(4) . . . . ?
C1 C2 C3 C4 1.1(3) . . . . ?
C1 C2 C3 C9 -177.9(2) . . . . ?
C4 C3 C9 C8 66.2(3) . . . . ?
C2 C3 C9 C8 -114.9(2) . . . . ?
C4 C3 C9 C10 -115.5(2) . . . . ?
C2 C3 C9 C10 63.5(3) . . . . ?
C10 C9 C8 C7 -177.65(18) . . . . ?
C3 C9 C8 C7 0.7(3) . . . . ?
C10 C9 C8 C10 -0.3(3) . . . 3_756 ?
C3 C9 C8 C10 177.97(17) . . . 3_756 ?
C8 C9 C10 C11 -177.16(18) . . . . ?
C3 C9 C10 C11 4.5(3) . . . . ?
C8 C9 C10 C8 0.3(3) . . . 3_756 ?
C3 C9 C10 C8 -178.00(17) . . . 3_756 ?
C2 C3 C4 C5 0.2(3) . . . . ?
C9 C3 C4 C5 179.1(2) . . . . ?
C1 N2 C5 C4 0.7(3) . . . . ?
C3 C4 C5 N2 -1.2(3) . . . . ?
C9 C10 C11 C12 178.0(2) . . . . ?
C8 C10 C11 C12 0.5(3) 3_756 . . . ?
C10 C11 C12 C6 -0.2(3) . . . 3_756 ?
C12 C6 C7 C8 -0.8(3) 3_756 . . . ?
C9 C8 C7 C6 177.9(2) . . . . ?
C10 C8 C7 C6 0.5(3) 3_756 . . . ?
Zn1 O1 C25 O2 -13.8(2) . . . . ?
Zn1 O1 C25 C26 168.99(14) . . . . ?
O2 C25 C26 C31 -129.0(2) . . . . ?
O1 C25 C26 C31 48.4(3) . . . . ?
O2 C25 C26 C27 45.6(3) . . . . ?
O1 C25 C26 C27 -137.0(2) . . . . ?
C27 C26 C31 C30 -2.8(3) . . . . ?
C25 C26 C31 C30 171.9(2) . . . . ?
C26 C31 C30 C29 1.0(4) . . . . ?
C31 C30 C29 O5 175.1(2) . . . . ?
C31 C30 C29 C28 0.6(4) . . . . ?
C29 O5 C29 C30 148.4(2) 2_756 . . . ?
C29 O5 C29 C28 -37.22(16) 2_756 . . . ?
C30 C29 C28 C27 -0.3(3) . . . . ?
O5 C29 C28 C27 -174.50(17) . . . . ?
C29 C28 C27 C26 -1.5(3) . . . . ?
C29 C28 C27 C32 170.94(19) . . . . ?
C31 C26 C27 C28 3.0(3) . . . . ?
C25 C26 C27 C28 -171.62(18) . . . . ?
C31 C26 C27 C32 -169.2(2) . . . . ?
C25 C26 C27 C32 16.1(3) . . . . ?
C28 C27 C32 O3 -135.1(2) . . . . ?
C26 C27 C32 O3 37.2(3) . . . . ?
C28 C27 C32 O4 39.7(3) . . . . ?
C26 C27 C32 O4 -148.0(2) . . . . ?
C17 N1 C13 C14 -0.8(3) . . . . ?
Zn1 N1 C13 C14 179.70(17) . . . . ?
N1 C13 C14 C15 1.1(4) . . . . ?
C13 C14 C15 C16 -0.2(3) . . . . ?
C13 C14 C15 C21 -179.5(2) . . . . ?
C14 C15 C16 C17 -1.0(4) . . . . ?
C21 C15 C16 C17 178.4(2) . . . . ?
C13 N1 C17 C16 -0.4(4) . . . . ?
Zn1 N1 C17 C16 179.1(2) . . . . ?
C15 C16 C17 N1 1.3(4) . . . . ?
C14 C15 C21 C20 -89.5(3) . . . . ?
C16 C15 C21 C20 91.2(3) . . . . ?
C14 C15 C21 C22 92.4(3) . . . . ?
C16 C15 C21 C22 -86.9(3) . . . . ?
C20 C21 C22 C23 179.68(19) . . . . ?
C15 C21 C22 C23 -2.3(3) . . . . ?
C20 C21 C22 C20 -0.1(3) . . . 3_666 ?
C15 C21 C22 C20 177.99(17) . . . 3_666 ?
C21 C22 C23 C24 179.5(2) . . . . ?
C20 C22 C23 C24 -0.7(3) 3_666 . . . ?
C22 C23 C24 C18 0.0(3) . . . 3_666 ?
C22 C21 C20 C19 -179.46(19) . . . . ?
C15 C21 C20 C19 2.5(3) . . . . ?
C22 C21 C20 C22 0.1(3) . . . 3_666 ?
C15 C21 C20 C22 -177.98(17) . . . 3_666 ?
C24 C18 C19 C20 0.5(4) 3_666 . . . ?
C21 C20 C19 C18 179.7(2) . . . . ?
C22 C20 C19 C18 0.2(3) 3_666 . . . ?
